data_4022241
loop_
_publ_author_name
'Pablo Ballester'
'Magdalena Cap\'o'
'Antoni Costa'
'Pere M. Dey\`a'
'Rosa Gomila'
'Andreas Decken'
'Ghislain Deslongchamps'

_publ_section_title
;
 Dual Binding Mode of Methylmethanetriacetic Acid to
 Tripodal Amidopyridine Receptors
;
_journal_name_full 'Journal of Organic Chemistry'
_journal_page_first 8832
_journal_page_last 8841
_journal_paper_doi 10.1021/jo025787l
_journal_volume 67
_journal_year 2002
_chemical_formula_sum 'C69 H79 Cl3 N6 O9'
_chemical_formula_weight 1242.73
_chemical_name_systematic
; 
 ? 
;
_space_group_IT_number 2
_symmetry_cell_setting triclinic
_symmetry_space_group_name_Hall '-P 1'
_symmetry_space_group_name_H-M 'P -1'
_atom_sites_solution_hydrogens geom
_atom_sites_solution_primary direct
_atom_sites_solution_secondary difmap
_audit_creation_method SHELXL
_cell_angle_alpha 66.36(2)
_cell_angle_beta 69.16(2)
_cell_angle_gamma 67.34(2)
_cell_formula_units_Z 2
_cell_length_a 15.5310(10)
_cell_length_b 15.8940(10)
_cell_length_c 16.4880(10)
_cell_measurement_temperature 293(2)
_cell_volume 3341.8(4)
_computing_structure_refinement 'SHELXL-93 (Sheldrick, 1993)'
_computing_structure_solution 'SHELXS-86 (Sheldrick, 1990)'
_diffrn_ambient_temperature 293(2)
_diffrn_radiation_monochromator graphite
_diffrn_radiation_source 'fine-focus sealed tube'
_diffrn_radiation_type MoK\a
_diffrn_radiation_wavelength 0.71073
_diffrn_reflns_av_R_equivalents 0.0728
_diffrn_reflns_av_sigmaI/netI 0.1815
_diffrn_reflns_limit_h_max 19
_diffrn_reflns_limit_h_min -18
_diffrn_reflns_limit_k_max 20
_diffrn_reflns_limit_k_min -19
_diffrn_reflns_limit_l_max 19
_diffrn_reflns_limit_l_min -21
_diffrn_reflns_number 28654
_diffrn_reflns_theta_max 27.51
_diffrn_reflns_theta_min 1.39
_exptl_absorpt_coefficient_mu 0.197
_exptl_crystal_density_diffrn 1.235
_exptl_crystal_F_000 1316
_refine_diff_density_max 0.537
_refine_diff_density_min -0.465
_refine_diff_density_rms 0.068
_refine_ls_extinction_method none
_refine_ls_goodness_of_fit_all 1.018
_refine_ls_goodness_of_fit_obs 1.232
_refine_ls_matrix_type full
_refine_ls_number_parameters 779
_refine_ls_number_reflns 15006
_refine_ls_number_restraints 16
_refine_ls_restrained_S_all 1.022
_refine_ls_restrained_S_obs 1.237
_refine_ls_R_factor_all 0.2945
_refine_ls_R_factor_obs 0.1194
_refine_ls_shift/esd_max -0.637
_refine_ls_shift/esd_mean 0.018
_refine_ls_structure_factor_coef Fsqd
_refine_ls_weighting_details 'w=1/[\s^2^(Fo^2^)+(0.1500P)^2^+6.0000P] where P=(Fo^2^+2Fc^2^)/3'
_refine_ls_weighting_scheme calc
_refine_ls_wR_factor_all 0.4007
_refine_ls_wR_factor_obs 0.2788
_reflns_number_observed 5055
_reflns_number_total 15014
_reflns_observed_criterion >2sigma(I)
_cod_data_source_file jo025787l_s1_2.cif
_cod_data_source_block 1b3
_cod_depositor_comments
;
The following automatic conversions were performed:

'_refine_ls_weighting_scheme' value 'calc
w=1/[\s^2^(Fo^2^)+(0.1500P)^2^+6.0000P] where P=(Fo^2^+2Fc^2^)/3' was
changed to 'calc'. New tag '_refine_ls_weighting_details' was
created. The value of the new tag was set to
'w=1/[\s^2^(Fo^2^)+(0.1500P)^2^+6.0000P] where P=(Fo^2^+2Fc^2^)/3'.

Automatic conversion script
Id: cif_fix_values 3143 2015-03-26 13:38:13Z robertas 
;
_cod_database_code 4022241

loop_
_symmetry_equiv_pos_as_xyz
'x, y, z'
'-x, -y, -z'

loop_
_atom_site_aniso_label
_atom_site_aniso_U_11
_atom_site_aniso_U_22
_atom_site_aniso_U_33
_atom_site_aniso_U_23
_atom_site_aniso_U_13
_atom_site_aniso_U_12
C1 0.045(4) 0.044(4) 0.032(3) -0.020(3) 0.001(3) -0.018(3)
C2 0.041(3) 0.040(3) 0.030(3) -0.014(3) -0.002(3) -0.013(3)
C3 0.044(4) 0.045(4) 0.033(3) -0.018(3) -0.002(3) -0.018(3)
C4 0.043(3) 0.049(4) 0.029(3) -0.016(3) -0.007(3) -0.016(3)
C5 0.038(3) 0.043(4) 0.037(3) -0.021(3) 0.001(3) -0.012(3)
C6 0.047(4) 0.041(4) 0.038(3) -0.019(3) 0.000(3) -0.017(3)
C10 0.046(4) 0.048(4) 0.043(4) -0.016(3) -0.007(3) -0.023(3)
C11 0.052(4) 0.054(4) 0.049(4) -0.021(3) -0.008(3) -0.019(3)
C12 0.047(4) 0.051(4) 0.049(4) -0.014(3) -0.012(3) -0.018(3)
C13 0.054(4) 0.063(5) 0.057(4) -0.015(4) -0.017(3) -0.028(4)
C14 0.060(5) 0.052(4) 0.051(4) -0.015(3) -0.010(3) -0.028(4)
C15 0.051(4) 0.049(4) 0.046(4) -0.017(3) -0.008(3) -0.019(3)
C16 0.071(5) 0.065(5) 0.068(5) -0.027(4) -0.015(4) -0.035(4)
C17 0.076(5) 0.071(5) 0.064(5) -0.028(4) -0.011(4) -0.026(4)
C18 0.110(7) 0.085(6) 0.078(6) -0.049(5) -0.010(5) -0.031(5)
C20 0.052(4) 0.070(5) 0.056(5) -0.021(4) -0.013(4) -0.021(4)
O21 0.069(4) 0.105(4) 0.064(3) -0.029(3) -0.029(3) -0.008(3)
N22 0.050(4) 0.057(4) 0.059(4) -0.017(3) -0.020(3) -0.011(3)
C23 0.053(5) 0.052(4) 0.068(5) -0.018(4) -0.018(4) -0.017(4)
N24 0.051(4) 0.056(4) 0.063(4) -0.019(3) -0.015(3) -0.014(3)
C25 0.069(5) 0.059(5) 0.071(5) -0.024(4) -0.012(4) -0.017(4)
C26 0.061(5) 0.070(6) 0.091(7) -0.019(5) -0.023(5) -0.008(4)
C27 0.073(6) 0.088(7) 0.089(7) -0.033(5) -0.041(5) 0.014(5)
C28 0.071(6) 0.080(6) 0.076(6) -0.030(5) -0.030(5) -0.007(5)
C29 0.077(6) 0.090(7) 0.097(7) -0.047(5) -0.018(5) 0.002(5)
C30 0.038(3) 0.041(4) 0.040(3) -0.017(3) -0.008(3) -0.010(3)
C31 0.052(4) 0.044(4) 0.037(3) -0.012(3) -0.008(3) -0.019(3)
C32 0.057(4) 0.044(4) 0.041(4) -0.012(3) -0.015(3) -0.019(3)
C33 0.070(5) 0.043(4) 0.058(4) -0.020(3) -0.019(4) -0.019(3)
C34 0.050(4) 0.038(4) 0.043(4) -0.012(3) -0.016(3) -0.011(3)
C35 0.045(4) 0.049(4) 0.042(4) -0.018(3) -0.012(3) -0.015(3)
C36 0.076(5) 0.049(4) 0.052(4) -0.016(3) -0.019(4) -0.022(4)
C37 0.110(8) 0.111(7) 0.055(5) -0.004(5) -0.010(5) -0.062(6)
C38 0.124(10) 0.230(15) 0.103(8) -0.037(9) -0.003(7) -0.111(10)
C40 0.070(5) 0.044(4) 0.046(4) -0.010(3) -0.018(3) -0.022(4)
O41 0.135(5) 0.066(3) 0.056(3) -0.008(2) -0.038(3) -0.057(3)
N42 0.071(4) 0.057(3) 0.043(3) -0.019(3) -0.017(3) -0.032(3)
C43 0.062(4) 0.042(4) 0.044(4) -0.021(3) -0.017(3) -0.012(3)
N44 0.067(4) 0.058(4) 0.042(3) -0.018(3) -0.016(3) -0.025(3)
C45 0.065(5) 0.058(4) 0.043(4) -0.018(3) -0.010(3) -0.022(4)
C46 0.074(5) 0.072(5) 0.045(4) -0.026(4) -0.018(4) -0.025(4)
C47 0.063(5) 0.058(4) 0.063(5) -0.028(4) -0.019(4) -0.017(4)
C48 0.061(4) 0.050(4) 0.052(4) -0.021(3) -0.015(3) -0.021(3)
C49 0.138(8) 0.115(8) 0.054(5) -0.021(5) -0.014(5) -0.076(7)
C50 0.052(4) 0.044(4) 0.036(3) -0.024(3) -0.006(3) -0.008(3)
C51 0.055(4) 0.043(4) 0.047(4) -0.025(3) -0.012(3) -0.011(3)
C52 0.062(5) 0.048(4) 0.058(4) -0.030(3) -0.015(4) -0.010(4)
C53 0.068(5) 0.046(4) 0.079(5) -0.018(4) -0.026(4) -0.003(4)
C54 0.054(5) 0.069(5) 0.080(5) -0.027(4) -0.022(4) -0.007(4)
C55 0.050(4) 0.058(4) 0.052(4) -0.022(3) -0.010(3) -0.011(3)
C56 0.066(6) 0.103(8) 0.164(11) -0.009(7) -0.061(7) 0.000(6)
C57 0.024(6) 0.252(22) 0.698(57) -0.212(30) 0.018(14) -0.005(9)
C58 0.807(103) 0.296(46) 0.944(124) -0.238(63) 0.615(98) -0.192(63)
C60 0.076(6) 0.054(5) 0.057(4) -0.019(4) -0.020(4) -0.017(4)
O61 0.086(4) 0.037(3) 0.114(5) -0.018(3) -0.022(3) -0.007(3)
N62 0.074(4) 0.039(3) 0.055(4) -0.010(3) -0.014(3) -0.015(3)
C63 0.092(6) 0.050(5) 0.050(4) -0.009(3) -0.014(4) -0.022(4)
N64 0.078(5) 0.059(4) 0.055(4) -0.018(3) -0.011(3) -0.023(4)
C65 0.082(6) 0.082(6) 0.064(5) -0.015(4) -0.007(4) -0.039(5)
C66 0.137(10) 0.074(7) 0.123(9) -0.009(6) -0.005(7) -0.063(7)
C67 0.116(9) 0.057(6) 0.203(13) -0.024(7) 0.013(9) -0.025(7)
C68 0.104(7) 0.043(5) 0.153(10) -0.016(5) 0.007(7) -0.026(5)
C69 0.099(8) 0.108(8) 0.126(9) -0.039(7) -0.002(7) -0.053(7)
C70 0.042(4) 0.050(4) 0.058(4) -0.017(3) -0.012(3) -0.011(3)
C71 0.060(5) 0.061(5) 0.073(5) -0.022(4) -0.013(4) -0.020(4)
C72 0.062(5) 0.079(6) 0.063(5) -0.033(4) -0.020(4) -0.005(4)
O73 0.109(5) 0.118(5) 0.102(5) -0.059(4) -0.059(4) 0.022(4)
O74 0.105(5) 0.174(8) 0.141(6) -0.108(6) -0.071(5) 0.062(5)
C75 0.071(5) 0.068(5) 0.063(5) -0.024(4) -0.015(4) -0.023(4)
C76 0.077(5) 0.082(6) 0.053(5) -0.016(4) -0.021(4) -0.034(5)
O77 0.135(5) 0.148(6) 0.055(3) -0.008(4) -0.024(3) -0.100(5)
O78 0.158(6) 0.152(6) 0.067(4) -0.014(4) -0.034(4) -0.103(5)
C79 0.059(5) 0.065(5) 0.065(5) -0.027(4) -0.008(4) -0.017(4)
C80 0.063(5) 0.056(5) 0.065(5) -0.027(4) -0.016(4) -0.016(4)
O81 0.057(4) 0.066(4) 0.128(5) -0.049(3) -0.024(3) -0.009(3)
O82 0.067(3) 0.067(4) 0.121(5) -0.032(3) -0.005(3) -0.029(3)
C83 0.071(5) 0.076(5) 0.058(5) -0.027(4) -0.004(4) -0.015(4)
C90 0.345(32) 0.221(22) 0.242(23) -0.148(20) -0.203(25) 0.151(23)
Cl1 0.400(11) 0.351(10) 0.208(6) -0.106(6) -0.093(7) 0.054(9)
Cl2 0.331(11) 0.330(11) 0.403(13) -0.071(10) -0.201(10) 0.033(9)
Cl3 0.831(25) 0.483(15) 0.233(8) 0.055(8) -0.231(11) -0.463(17)
C101 0.098(11) 0.246(22) 0.288(26) -0.055(19) 0.026(13) -0.038(13)
C102 0.347(43) 0.334(39) 0.492(54) -0.256(40) -0.168(42) 0.040(35)
C103 0.156(20) 0.415(49) 0.300(35) -0.095(33) 0.018(21) 0.001(23)
C104 0.447(55) 0.220(31) 0.439(54) -0.091(32) -0.103(42) -0.092(33)
C106 0.400(51) 0.245(37) 0.825(96) 0.186(50) 0.254(56) 0.038(35)

loop_
_atom_site_label
_atom_site_type_symbol
_atom_site_fract_x
_atom_site_fract_y
_atom_site_fract_z
_atom_site_U_iso_or_equiv
_atom_site_thermal_displace_type
_atom_site_occupancy
_atom_site_calc_flag
_atom_site_refinement_flags
C1 C -0.6656(4) 0.5193(4) 1.0643(4) 0.0385(14) Uani 1 d .
C2 C -0.6420(4) 0.5998(4) 1.0539(4) 0.0377(14) Uani 1 d .
H2A H -0.6761(4) 0.6617(4) 1.0207(4) 0.045 Uiso 1 d R
C3 C -0.5698(4) 0.5920(4) 1.0899(4) 0.0388(14) Uani 1 d .
C4 C -0.5213(4) 0.5024(4) 1.1368(4) 0.0384(14) Uani 1 d .
H4A H -0.4706(4) 0.4959(4) 1.1612(4) 0.046 Uiso 1 d R
C5 C -0.5418(4) 0.4188(4) 1.1486(4) 0.0387(14) Uani 1 d .
C6 C -0.6151(4) 0.4293(4) 1.1116(4) 0.0412(15) Uani 1 d .
H6A H -0.6300(4) 0.3730(4) 1.1189(4) 0.049 Uiso 1 d R
C10 C -0.7460(4) 0.5299(4) 1.0292(4) 0.043(2) Uani 1 d .
C11 C -0.8321(5) 0.6023(5) 1.0404(4) 0.050(2) Uani 1 d .
H11A H -0.8386(5) 0.6446(5) 1.0719(4) 0.060 Uiso 1 d R
C12 C -0.9062(5) 0.6140(5) 1.0062(4) 0.048(2) Uani 1 d .
C13 C -0.8952(5) 0.5524(5) 0.9596(4) 0.054(2) Uani 1 d .
H13A H -0.9456(5) 0.5616(5) 0.9334(4) 0.065 Uiso 1 d R
C14 C -0.8120(5) 0.4788(5) 0.9487(4) 0.051(2) Uani 1 d .
C15 C -0.7367(5) 0.4679(5) 0.9839(4) 0.047(2) Uani 1 d .
H15A H -0.6782(5) 0.4173(5) 0.9775(4) 0.057 Uiso 1 d R
C16 C -0.7998(5) 0.4131(5) 0.8966(5) 0.061(2) Uani 1 d .
H16A H -0.8625(5) 0.4176(5) 0.8944(5) 0.074 Uiso 1 d R
H16B H -0.7705(5) 0.3477(5) 0.9273(5) 0.074 Uiso 1 d R
C17 C -0.7401(6) 0.4394(6) 0.8004(5) 0.068(2) Uani 1 d .
H17A H -0.6761(6) 0.4308(6) 0.8023(5) 0.081 Uiso 1 d R
H17B H -0.7670(6) 0.5059(6) 0.7708(5) 0.081 Uiso 1 d R
C18 C -0.7365(7) 0.3815(6) 0.7437(6) 0.085(3) Uani 1 d .
H18A H -0.6981(7) 0.4005(6) 0.6829(6) 0.127 Uiso 1 d R
H18B H -0.7087(7) 0.3151(6) 0.7730(6) 0.127 Uiso 1 d R
H18C H -0.8005(7) 0.3908(6) 0.7412(6) 0.127 Uiso 1 d R
C20 C -0.9985(5) 0.6906(5) 1.0147(5) 0.058(2) Uani 1 d .
O21 O -1.0438(4) 0.7263(4) 0.9550(4) 0.080(2) Uani 1 d .
N22 N -1.0309(4) 0.7177(4) 1.0919(4) 0.0552(15) Uani 1 d .
H22A H -0.9935(4) 0.6863(4) 1.1321(4) 0.066 Uiso 1 d R
C23 C -1.1154(5) 0.7876(5) 1.1164(5) 0.056(2) Uani 1 d .
N24 N -1.1306(4) 0.7922(4) 1.1996(4) 0.0572(15) Uani 1 d .
C25 C -1.2128(6) 0.8536(5) 1.2321(5) 0.066(2) Uani 1 d .
C26 C -1.2804(6) 0.9096(6) 1.1825(6) 0.078(2) Uani 1 d .
H26A H -1.3402(6) 0.9487(6) 1.2088(6) 0.093 Uiso 1 d R
C27 C -1.2627(6) 0.9047(6) 1.0971(7) 0.086(3) Uani 1 d .
H27A H -1.3064(6) 0.9477(6) 1.0591(7) 0.104 Uiso 1 d R
C28 C -1.1800(6) 0.8427(6) 1.0622(6) 0.074(2) Uani 1 d .
H28A H -1.1681(6) 0.8365(6) 1.0033(6) 0.089 Uiso 1 d R
C29 C -1.2273(6) 0.8559(7) 1.3265(6) 0.091(3) Uani 1 d .
H29A H -1.2875(6) 0.9008(7) 1.3434(6) 0.137 Uiso 1 d R
H29B H -1.2262(6) 0.7934(7) 1.3696(6) 0.137 Uiso 1 d R
H29C H -1.1758(6) 0.8752(7) 1.3265(6) 0.137 Uiso 1 d R
C30 C -0.5471(4) 0.6786(4) 1.0803(4) 0.0387(14) Uani 1 d .
C31 C -0.5364(4) 0.6890(4) 1.1561(4) 0.044(2) Uani 1 d .
H31A H -0.5398(4) 0.6379(4) 1.2126(4) 0.052 Uiso 1 d R
C32 C -0.5183(5) 0.7710(4) 1.1497(4) 0.045(2) Uani 1 d .
C33 C -0.5078(5) 0.8415(5) 1.0654(4) 0.053(2) Uani 1 d .
H33A H -0.4940(5) 0.8976(5) 1.0600(4) 0.063 Uiso 1 d R
C34 C -0.5147(4) 0.8326(4) 0.9872(4) 0.0433(15) Uani 1 d .
C35 C -0.5369(4) 0.7506(4) 0.9974(4) 0.0424(15) Uani 1 d .
H35A H -0.5446(4) 0.7438(4) 0.9453(4) 0.051 Uiso 1 d R
C36 C -0.4952(5) 0.9041(5) 0.8964(4) 0.056(2) Uani 1 d .
H36A H -0.5171(5) 0.9669(5) 0.9028(4) 0.068 Uiso 1 d R
H36B H -0.5305(5) 0.9035(5) 0.8593(4) 0.068 Uiso 1 d R
C37 C -0.3893(7) 0.8819(7) 0.8464(6) 0.092(3) Uani 1 d .
H37A H -0.3796(7) 0.9265(7) 0.7862(6) 0.111 Uiso 1 d R
H37B H -0.3695(7) 0.8193(7) 0.8400(6) 0.111 Uiso 1 d R
C38 C -0.3264(8) 0.8821(10) 0.8929(8) 0.144(5) Uani 1 d .
H38A H -0.2608(8) 0.8659(10) 0.8594(8) 0.217 Uiso 1 d R
H38B H -0.3438(8) 0.9449(10) 0.8982(8) 0.217 Uiso 1 d R
H38C H -0.3336(8) 0.8362(10) 0.9527(8) 0.217 Uiso 1 d R
C40 C -0.5070(5) 0.7886(5) 1.2274(4) 0.051(2) Uani 1 d .
O41 O -0.4740(4) 0.8520(4) 1.2142(3) 0.075(2) Uani 1 d .
N42 N -0.5318(4) 0.7267(4) 1.3124(3) 0.0507(14) Uani 1 d .
H42A H -0.5627(4) 0.6867(4) 1.3172(3) 0.061 Uiso 1 d R
C43 C -0.5144(5) 0.7188(4) 1.3937(4) 0.046(2) Uani 1 d .
N44 N -0.5532(4) 0.6570(4) 1.4676(3) 0.0515(14) Uani 1 d .
C45 C -0.5368(5) 0.6423(5) 1.5482(4) 0.054(2) Uani 1 d .
C46 C -0.4829(5) 0.6878(5) 1.5568(5) 0.058(2) Uani 1 d .
H46A H -0.4723(5) 0.6754(5) 1.6150(5) 0.070 Uiso 1 d R
C47 C -0.4440(5) 0.7513(5) 1.4796(5) 0.057(2) Uani 1 d .
H47A H -0.4061(5) 0.7842(5) 1.4837(5) 0.068 Uiso 1 d R
C48 C -0.4590(5) 0.7678(5) 1.3967(5) 0.050(2) Uani 1 d .
H48A H -0.4320(5) 0.8113(5) 1.3420(5) 0.060 Uiso 1 d R
C49 C -0.5826(7) 0.5718(7) 1.6291(5) 0.094(3) Uani 1 d .
H49A H -0.6181(7) 0.5474(7) 1.6106(5) 0.141 Uiso 1 d R
H49B H -0.5322(7) 0.5199(7) 1.6540(5) 0.141 Uiso 1 d R
H49C H -0.6250(7) 0.6022(7) 1.6744(5) 0.141 Uiso 1 d R
C50 C -0.4901(5) 0.3238(4) 1.2013(4) 0.044(2) Uani 1 d .
C51 C -0.5373(5) 0.2537(4) 1.2582(4) 0.046(2) Uani 1 d .
H51A H -0.6043(5) 0.2666(4) 1.2633(4) 0.055 Uiso 1 d R
C52 C -0.4880(5) 0.1653(5) 1.3072(5) 0.053(2) Uani 1 d .
C53 C -0.3911(6) 0.1467(5) 1.3007(5) 0.066(2) Uani 1 d .
H53A H -0.3579(6) 0.0863(5) 1.3368(5) 0.080 Uiso 1 d R
C54 C -0.3422(5) 0.2154(6) 1.2466(6) 0.068(2) Uani 1 d .
C55 C -0.3934(5) 0.3030(5) 1.1962(5) 0.054(2) Uani 1 d .
H55A H -0.3600(5) 0.3503(5) 1.1575(5) 0.064 Uiso 1 d R
C56 C -0.2351(6) 0.1957(7) 1.2375(8) 0.120(4) Uani 1 d D
H56A H -0.2233(6) 0.1726(7) 1.2971(8) 0.144 Uiso 1 d R
H56B H -0.2167(6) 0.2538(7) 1.2040(8) 0.144 Uiso 1 d R
C57 C -0.1757(8) 0.1244(16) 1.1817(18) 0.344(19) Uani 1 d D
H57A H -0.1833(8) 0.1482(16) 1.1204(18) 0.413 Uiso 1 d R
H57B H -0.1949(8) 0.0666(16) 1.2134(18) 0.413 Uiso 1 d R
C58 C -0.0741(10) 0.0966(23) 1.1931(24) 0.899(84) Uani 1 d D
H58A H -0.0307(10) 0.0498(23) 1.1632(24) 1.349 Uiso 1 d R
H58B H -0.0577(10) 0.1559(23) 1.1621(24) 1.349 Uiso 1 d R
H58C H -0.0694(10) 0.0743(23) 1.2552(24) 1.349 Uiso 1 d R
C60 C -0.5330(6) 0.0853(6) 1.3635(5) 0.061(2) Uani 1 d .
O61 O -0.4849(4) 0.0016(4) 1.3753(4) 0.085(2) Uani 1 d .
N62 N -0.6303(5) 0.1128(4) 1.3997(4) 0.059(2) Uani 1 d .
H62A H -0.6582(5) 0.1753(4) 1.3946(4) 0.070 Uiso 1 d R
C63 C -0.6917(6) 0.0537(5) 1.4432(5) 0.067(2) Uani 1 d .
N64 N -0.7842(5) 0.0991(4) 1.4756(4) 0.064(2) Uani 1 d .
C65 C -0.8492(6) 0.0492(6) 1.5164(5) 0.077(2) Uani 1 d .
C66 C -0.8221(9) -0.0477(7) 1.5240(7) 0.116(4) Uani 1 d .
H66A H -0.8690(9) -0.0828(7) 1.5519(7) 0.139 Uiso 1 d R
C67 C -0.7286(9) -0.0919(7) 1.4895(10) 0.146(5) Uani 1 d .
H67A H -0.7098(9) -0.1585(7) 1.4944(10) 0.175 Uiso 1 d R
C68 C -0.6610(7) -0.0424(6) 1.4489(7) 0.115(4) Uani 1 d .
H68A H -0.5956(7) -0.0721(6) 1.4229(7) 0.138 Uiso 1 d R
C69 C -0.9492(7) 0.1021(7) 1.5522(7) 0.110(3) Uani 1 d .
H69A H -0.9504(7) 0.1667(7) 1.5409(7) 0.165 Uiso 1 d R
H69B H -0.9913(7) 0.1026(7) 1.5211(7) 0.165 Uiso 1 d R
H69C H -0.9701(7) 0.0729(7) 1.6165(7) 0.165 Uiso 1 d R
C70 C -0.8160(5) 0.5172(5) 1.3870(5) 0.051(2) Uani 1 d .
C71 C -0.8877(5) 0.6156(5) 1.3743(5) 0.065(2) Uani 1 d .
H71A H -0.8530(5) 0.6619(5) 1.3535(5) 0.077 Uiso 1 d R
H71B H -0.9303(5) 0.6194(5) 1.4324(5) 0.077 Uiso 1 d R
C72 C -0.9494(6) 0.6494(6) 1.3070(5) 0.067(2) Uani 1 d .
O73 O -0.9345(5) 0.6112(5) 1.2507(5) 0.109(2) Uani 1 d .
O74 O -1.0189(5) 0.7238(6) 1.3128(5) 0.140(3) Uani 1 d .
C75 C -0.7621(5) 0.4987(5) 1.4566(5) 0.065(2) Uani 1 d .
H75A H -0.7234(5) 0.4332(5) 1.4683(5) 0.078 Uiso 1 d R
H75B H -0.8079(5) 0.5053(5) 1.5126(5) 0.078 Uiso 1 d R
C76 C -0.6966(6) 0.5620(6) 1.4297(5) 0.067(2) Uani 1 d .
O77 O -0.6718(5) 0.6135(5) 1.3555(4) 0.100(2) Uani 1 d .
O78 O -0.6683(5) 0.5524(5) 1.4991(4) 0.111(2) Uani 1 d .
C79 C -0.8726(5) 0.4427(5) 1.4262(5) 0.063(2) Uani 1 d .
H79A H -0.9146(5) 0.4617(5) 1.3871(5) 0.076 Uiso 1 d R
H79B H -0.9122(5) 0.4461(5) 1.4853(5) 0.076 Uiso 1 d R
C80 C -0.8151(6) 0.3386(5) 1.4341(5) 0.059(2) Uani 1 d .
O81 O -0.7278(4) 0.3078(4) 1.4168(4) 0.080(2) Uani 1 d .
O82 O -0.8724(4) 0.2845(4) 1.4598(4) 0.086(2) Uani 1 d .
C83 C -0.7451(5) 0.5074(6) 1.2963(5) 0.072(2) Uani 1 d .
H83A H -0.7084(5) 0.5525(6) 1.2727(5) 0.107 Uiso 1 d R
H83B H -0.7024(5) 0.4436(6) 1.3051(5) 0.107 Uiso 1 d R
H83C H -0.7813(5) 0.5204(6) 1.2540(5) 0.107 Uiso 1 d R
C90 C -0.0326(21) 0.7109(16) -0.2416(16) 0.279(16) Uani 1 d .
H90A H -0.0245(21) 0.7138(16) -0.1879(16) 0.334 Uiso 1 d R
Cl1 Cl -0.0910(7) 0.8131(7) -0.2962(5) 0.359(5) Uani 1 d .
Cl2 Cl 0.0803(7) 0.6819(7) -0.3209(8) 0.376(5) Uani 1 d .
Cl3 Cl -0.0671(11) 0.6119(9) -0.2191(6) 0.451(9) Uani 1 d .
C101 C -0.2152(10) 0.1107(14) 0.7279(12) 0.244(11) Uani 1 d D
H10A H -0.2506(10) 0.1708(14) 0.6933(12) 0.366 Uiso 1 d R
H10B H -0.1726(10) 0.0734(14) 0.6881(12) 0.366 Uiso 1 d R
H10C H -0.2591(10) 0.0765(14) 0.7737(12) 0.366 Uiso 1 d R
C102 C -0.1504(13) 0.1187(13) 0.7725(12) 0.371(20) Uani 1 d D
H10D H -0.1092(13) 0.1577(13) 0.7301(12) 0.445 Uiso 1 d R
C103 C -0.2154(14) 0.1634(15) 0.8484(16) 0.344(21) Uani 1 d D
H10E H -0.2640(14) 0.1308(15) 0.8829(16) 0.412 Uiso 1 d R
H10F H -0.2455(14) 0.2308(15) 0.8263(16) 0.412 Uiso 1 d R
C104 C -0.1478(22) 0.1301(19) 0.9116(16) 0.374(20) Uani 1 d D
H10G H -0.1802(22) 0.1192(19) 0.9750(16) 0.449 Uiso 1 d R
H10H H -0.1220(22) 0.1830(19) 0.8918(16) 0.449 Uiso 1 d R
C105 C -0.0869(33) 0.0296(24) 0.9070(26) 1.303(158) Uiso 1 d D
H10I H -0.0837(33) -0.0209(24) 0.9637(26) 1.564 Uiso 1 d R
H10J H -0.0258(33) 0.0429(24) 0.8801(26) 1.564 Uiso 1 d R
C106 C -0.1053(17) 0.0164(13) 0.8280(16) 0.771(69) Uani 1 d D
H10K H -0.0495(17) -0.0166(13) 0.7915(16) 0.925 Uiso 1 d R
H10L H -0.1422(17) -0.0273(13) 0.8688(16) 0.925 Uiso 1 d R

loop_
_atom_type_symbol
_atom_type_description
_atom_type_scat_dispersion_real
_atom_type_scat_dispersion_imag
_atom_type_scat_source
C C 0.0033 0.0016 'International Tables Vol C Tables 4.2.6.8 and 6.1.1.4'
H H 0.0000 0.0000 'International Tables Vol C Tables 4.2.6.8 and 6.1.1.4'
N N 0.0061 0.0033 'International Tables Vol C Tables 4.2.6.8 and 6.1.1.4'
O O 0.0106 0.0060 'International Tables Vol C Tables 4.2.6.8 and 6.1.1.4'
Cl Cl 0.1484 0.1585 'International Tables Vol C Tables 4.2.6.8 and 6.1.1.4'

loop_
_geom_angle_atom_site_label_1
_geom_angle_atom_site_label_2
_geom_angle_atom_site_label_3
_geom_angle
C2 C1 C6 118.9(6)
C2 C1 C10 120.3(6)
C6 C1 C10 120.7(5)
C3 C2 C1 121.4(6)
C4 C3 C2 118.7(5)
C4 C3 C30 120.5(5)
C2 C3 C30 120.8(5)
C3 C4 C5 122.2(6)
C6 C5 C4 117.6(5)
C6 C5 C50 121.5(5)
C4 C5 C50 120.9(6)
C1 C6 C5 121.3(5)
C15 C10 C11 119.0(6)
C15 C10 C1 120.5(6)
C11 C10 C1 120.6(6)
C12 C11 C10 121.0(6)
C11 C12 C13 119.4(7)
C11 C12 C20 123.3(6)
C13 C12 C20 117.3(6)
C14 C13 C12 121.3(6)
C13 C14 C15 118.6(6)
C13 C14 C16 121.0(6)
C15 C14 C16 120.3(7)
C10 C15 C14 120.7(6)
C17 C16 C14 112.7(6)
C16 C17 C18 113.5(6)
O21 C20 N22 122.4(7)
O21 C20 C12 120.7(7)
N22 C20 C12 116.9(6)
C20 N22 C23 128.1(6)
C20 N22 O73 122.3(5)
C23 N22 O73 109.2(4)
N24 C23 C28 122.6(7)
N24 C23 N22 113.7(6)
C28 C23 N22 123.5(7)
C23 N24 C25 118.6(6)
C23 N24 O74 132.5(5)
C25 N24 O74 108.1(5)
N24 C25 C26 121.9(8)
N24 C25 C29 116.8(7)
C26 C25 C29 121.2(8)
C27 C26 C25 118.4(8)
C26 C27 C28 121.1(8)
C23 C28 C27 117.3(8)
C35 C30 C31 118.8(5)
C35 C30 C3 121.5(5)
C31 C30 C3 119.7(5)
C32 C31 C30 120.8(5)
C31 C32 C33 118.8(6)
C31 C32 C40 124.4(5)
C33 C32 C40 116.8(5)
C32 C33 C34 122.3(6)
C33 C34 C35 117.1(5)
C33 C34 C36 121.7(6)
C35 C34 C36 121.2(6)
C30 C35 C34 122.1(6)
C34 C36 C37 112.9(6)
C38 C37 C36 114.0(8)
O41 C40 N42 122.9(6)
O41 C40 C32 120.8(6)
N42 C40 C32 116.3(5)
C40 N42 C43 127.1(5)
C40 N42 O77 121.9(4)
C43 N42 O77 109.9(4)
N44 C43 C48 122.8(6)
N44 C43 N42 113.9(5)
C48 C43 N42 123.2(6)
C43 N44 C45 117.8(5)
C43 N44 O78 134.3(4)
C45 N44 O78 107.8(4)
N44 C45 C46 122.9(6)
N44 C45 C49 115.2(6)
C46 C45 C49 121.9(6)
C45 C46 C47 118.1(6)
C48 C47 C46 120.6(6)
C47 C48 C43 117.8(6)
C55 C50 C51 118.5(6)
C55 C50 C5 120.2(6)
C51 C50 C5 121.3(6)
C52 C51 C50 120.6(6)
C51 C52 C53 119.4(6)
C51 C52 C60 122.8(7)
C53 C52 C60 117.7(7)
C52 C53 C54 121.6(7)
C53 C54 C55 117.4(7)
C53 C54 C56 122.3(8)
C55 C54 C56 120.2(8)
C50 C55 C54 122.3(7)
C54 C56 C57 109.1(8)
C58 C57 C56 103.7(9)
O61 C60 N62 123.4(7)
O61 C60 C52 121.0(7)
N62 C60 C52 115.6(7)
C60 N62 C63 126.9(6)
C60 N62 O81 120.6(5)
C63 N62 O81 111.9(5)
N64 C63 C68 122.8(8)
N64 C63 N62 114.5(7)
C68 C63 N62 122.6(8)
C65 N64 C63 119.1(7)
C65 N64 O82 109.7(6)
C63 N64 O82 130.9(5)
N64 C65 C66 120.4(9)
N64 C65 C69 116.8(8)
C66 C65 C69 122.8(9)
C67 C66 C65 119.6(9)
C66 C67 C68 120.7(10)
C67 C68 C63 117.4(10)
C71 C70 C75 109.6(6)
C71 C70 C83 111.2(6)
C75 C70 C83 110.4(6)
C71 C70 C79 107.8(5)
C75 C70 C79 107.8(6)
C83 C70 C79 110.0(6)
C70 C71 C72 118.5(7)
O73 C72 O74 121.2(8)
O73 C72 C71 124.6(8)
O74 C72 C71 114.2(7)
C72 O73 N22 119.9(6)
C72 O74 N24 117.8(6)
C70 C75 C76 116.7(6)
O77 C76 O78 122.2(7)
O77 C76 C75 126.4(7)
O78 C76 C75 111.4(7)
C76 O77 N42 122.7(5)
C76 O78 N44 116.5(5)
C80 C79 C70 117.5(6)
O81 C80 O82 123.1(7)
O81 C80 C79 125.8(7)
O82 C80 C79 111.0(7)
C80 O81 N62 121.2(5)
C80 O82 N64 115.4(5)
Cl1 C90 Cl3 119.1(18)
Cl1 C90 Cl2 104.8(17)
Cl3 C90 Cl2 98.0(11)
C101 C102 C103 107.1(9)
C101 C102 C106 106.4(9)
C103 C102 C106 101.4(8)
C102 C103 C104 101.9(8)
C105 C104 C103 104.5(7)
C104 C105 C106 106.7(5)
C102 C106 C105 104.1(8)

loop_
_geom_bond_atom_site_label_1
_geom_bond_atom_site_label_2
_geom_bond_distance
C1 C2 1.393(8)
C1 C6 1.394(8)
C1 C10 1.483(8)
C2 C3 1.391(8)
C3 C4 1.379(8)
C3 C30 1.484(8)
C4 C5 1.406(8)
C5 C6 1.401(8)
C5 C50 1.480(8)
C10 C15 1.397(9)
C10 C11 1.399(9)
C11 C12 1.375(9)
C12 C13 1.400(9)
C12 C20 1.485(10)
C13 C14 1.382(9)
C14 C15 1.406(9)
C14 C16 1.523(9)
C16 C17 1.507(10)
C17 C18 1.530(10)
C20 O21 1.233(8)
C20 N22 1.369(9)
N22 C23 1.407(9)
N22 O73 3.040(8)
C23 N24 1.335(9)
C23 C28 1.380(10)
N24 C25 1.357(9)
N24 O74 2.626(9)
C25 C26 1.368(11)
C25 C29 1.506(11)
C26 C27 1.363(12)
C27 C28 1.382(11)
C30 C35 1.392(8)
C30 C31 1.397(8)
C31 C32 1.392(8)
C32 C33 1.395(8)
C32 C40 1.495(9)
C33 C34 1.396(9)
C34 C35 1.405(8)
C34 C36 1.484(8)
C36 C37 1.527(11)
C37 C38 1.441(13)
C40 O41 1.211(7)
C40 N42 1.372(8)
N42 C43 1.407(7)
N42 O77 3.059(7)
C43 N44 1.336(8)
C43 C48 1.388(8)
N44 C45 1.352(8)
N44 O78 2.679(8)
C45 C46 1.370(9)
C45 C49 1.511(10)
C46 C47 1.377(9)
C47 C48 1.372(9)
C50 C55 1.386(9)
C50 C51 1.400(8)
C51 C52 1.384(9)
C52 C53 1.390(10)
C52 C60 1.498(10)
C53 C54 1.393(10)
C54 C55 1.396(10)
C54 C56 1.532(11)
C56 C57 1.552(9)
C57 C58 1.525(10)
C60 O61 1.223(8)
C60 N62 1.374(9)
N62 C63 1.403(9)
N62 O81 2.960(8)
C63 N64 1.354(9)
C63 C68 1.387(11)
N64 C65 1.345(9)
N64 O82 2.674(8)
C65 C66 1.396(13)
C65 C69 1.486(12)
C66 C67 1.367(14)
C67 C68 1.373(13)
C70 C71 1.514(9)
C70 C75 1.526(9)
C70 C83 1.535(9)
C70 C79 1.542(9)
C71 C72 1.523(10)
C72 O73 1.215(9)
C72 O74 1.267(9)
C75 C76 1.535(10)
C76 O77 1.191(8)
C76 O78 1.301(9)
C79 C80 1.525(10)
C80 O81 1.218(8)
C80 O82 1.319(8)
C90 Cl1 1.59(2)
C90 Cl3 1.71(3)
C90 Cl2 1.80(3)
C101 C102 1.506(10)
C102 C103 1.534(10)
C102 C106 1.534(10)
C103 C104 1.541(9)
C104 C105 1.528(9)
C105 C106 1.534(9)

loop_
_geom_torsion_atom_site_label_1
_geom_torsion_atom_site_label_2
_geom_torsion_atom_site_label_3
_geom_torsion_atom_site_label_4
_geom_torsion
C6 C1 C2 C3 -0.2(8)
C10 C1 C2 C3 177.0(5)
C1 C2 C3 C4 -0.1(8)
C1 C2 C3 C30 -178.5(5)
C2 C3 C4 C5 0.6(8)
C30 C3 C4 C5 178.9(5)
C3 C4 C5 C6 -0.8(8)
C3 C4 C5 C50 -178.5(5)
C2 C1 C6 C5 0.0(8)
C10 C1 C6 C5 -177.1(5)
C4 C5 C6 C1 0.4(8)
C50 C5 C6 C1 178.1(5)
C2 C1 C10 C15 137.7(6)
C6 C1 C10 C15 -45.2(8)
C2 C1 C10 C11 -42.0(8)
C6 C1 C10 C11 135.2(6)
C15 C10 C11 C12 -1.1(9)
C1 C10 C11 C12 178.5(5)
C10 C11 C12 C13 0.1(9)
C10 C11 C12 C20 -178.9(6)
C11 C12 C13 C14 1.2(9)
C20 C12 C13 C14 -179.8(6)
C12 C13 C14 C15 -1.3(9)
C12 C13 C14 C16 -179.0(6)
C11 C10 C15 C14 1.0(9)
C1 C10 C15 C14 -178.6(5)
C13 C14 C15 C10 0.2(9)
C16 C14 C15 C10 177.9(6)
C13 C14 C16 C17 100.4(8)
C15 C14 C16 C17 -77.2(8)
C14 C16 C17 C18 -173.5(7)
C11 C12 C20 O21 148.1(7)
C13 C12 C20 O21 -30.9(9)
C11 C12 C20 N22 -33.1(9)
C13 C12 C20 N22 147.9(6)
O21 C20 N22 C23 -1.0(11)
C12 C20 N22 C23 -179.8(6)
O21 C20 N22 O73 171.2(6)
C12 C20 N22 O73 -7.6(8)
C20 N22 C23 N24 175.1(6)
O73 N22 C23 N24 2.0(7)
C20 N22 C23 C28 -1.2(11)
O73 N22 C23 C28 -174.3(6)
C28 C23 N24 C25 -0.1(10)
N22 C23 N24 C25 -176.4(6)
C28 C23 N24 O74 -168.7(6)
N22 C23 N24 O74 15.0(9)
C23 N24 C25 C26 0.8(11)
O74 N24 C25 C26 171.9(7)
C23 N24 C25 C29 179.6(7)
O74 N24 C25 C29 -9.3(8)
N24 C25 C26 C27 -1.7(12)
C29 C25 C26 C27 179.5(8)
C25 C26 C27 C28 2.0(14)
N24 C23 C28 C27 0.4(12)
N22 C23 C28 C27 176.3(7)
C26 C27 C28 C23 -1.4(13)
C4 C3 C30 C35 135.4(6)
C2 C3 C30 C35 -46.3(8)
C4 C3 C30 C31 -45.2(8)
C2 C3 C30 C31 133.0(6)
C35 C30 C31 C32 1.6(9)
C3 C30 C31 C32 -177.8(6)
C30 C31 C32 C33 -2.2(9)
C30 C31 C32 C40 179.3(6)
C31 C32 C33 C34 0.0(10)
C40 C32 C33 C34 178.7(6)
C32 C33 C34 C35 2.5(10)
C32 C33 C34 C36 -174.7(6)
C31 C30 C35 C34 1.1(9)
C3 C30 C35 C34 -179.5(6)
C33 C34 C35 C30 -3.1(9)
C36 C34 C35 C30 174.2(6)
C33 C34 C36 C37 87.6(8)
C35 C34 C36 C37 -89.6(8)
C34 C36 C37 C38 -61.8(10)
C31 C32 C40 O41 166.1(7)
C33 C32 C40 O41 -12.4(10)
C31 C32 C40 N42 -11.1(10)
C33 C32 C40 N42 170.4(6)
O41 C40 N42 C43 -7.4(11)
C32 C40 N42 C43 169.7(6)
O41 C40 N42 O77 159.5(6)
C32 C40 N42 O77 -23.4(8)
C40 N42 C43 N44 175.1(6)
O77 N42 C43 N44 6.9(7)
C40 N42 C43 C48 -7.2(10)
O77 N42 C43 C48 -175.4(5)
C48 C43 N44 C45 -0.2(10)
N42 C43 N44 C45 177.5(6)
C48 C43 N44 O78 177.1(5)
N42 C43 N44 O78 -5.2(9)
C43 N44 C45 C46 0.2(10)
O78 N44 C45 C46 -177.8(6)
C43 N44 C45 C49 180.0(7)
O78 N44 C45 C49 2.0(8)
N44 C45 C46 C47 0.0(11)
C49 C45 C46 C47 -179.8(8)
C45 C46 C47 C48 -0.2(11)
C46 C47 C48 C43 0.2(10)
N44 C43 C48 C47 0.0(10)
N42 C43 C48 C47 -177.5(6)
C6 C5 C50 C55 145.4(6)
C4 C5 C50 C55 -36.9(8)
C6 C5 C50 C51 -35.6(8)
C4 C5 C50 C51 142.1(6)
C55 C50 C51 C52 -0.9(9)
C5 C50 C51 C52 -179.9(6)
C50 C51 C52 C53 0.9(10)
C50 C51 C52 C60 -175.2(6)
C51 C52 C53 C54 0.7(11)
C60 C52 C53 C54 177.1(7)
C52 C53 C54 C55 -2.3(12)
C52 C53 C54 C56 -179.1(8)
C51 C50 C55 C54 -0.8(10)
C5 C50 C55 C54 178.2(6)
C53 C54 C55 C50 2.4(11)
C56 C54 C55 C50 179.3(8)
C53 C54 C56 C57 70.4(15)
C55 C54 C56 C57 -106.3(14)
C54 C56 C57 C58 -169.6(20)
C51 C52 C60 O61 150.1(7)
C53 C52 C60 O61 -26.1(10)
C51 C52 C60 N62 -29.7(9)
C53 C52 C60 N62 154.1(7)
O61 C60 N62 C63 -9.7(12)
C52 C60 N62 C63 170.1(6)
O61 C60 N62 O81 160.7(6)
C52 C60 N62 O81 -19.5(8)
C60 N62 C63 N64 177.6(6)
O81 N62 C63 N64 6.5(8)
C60 N62 C63 C68 -5.2(12)
O81 N62 C63 C68 -176.3(8)
C68 C63 N64 C65 1.1(12)
N62 C63 N64 C65 178.3(6)
C68 C63 N64 O82 -172.0(7)
N62 C63 N64 O82 5.2(10)
C63 N64 C65 C66 -1.0(12)
O82 N64 C65 C66 173.4(8)
C63 N64 C65 C69 178.9(8)
O82 N64 C65 C69 -6.7(9)
N64 C65 C66 C67 -0.1(16)
C69 C65 C66 C67 -180.0(12)
C65 C66 C67 C68 1.2(21)
C66 C67 C68 C63 -1.1(20)
N64 C63 C68 C67 0.0(16)
N62 C63 C68 C67 -177.0(10)
C75 C70 C71 C72 179.7(6)
C83 C70 C71 C72 57.3(8)
C79 C70 C71 C72 -63.3(8)
C70 C71 C72 O73 -13.7(12)
C70 C71 C72 O74 167.5(8)
O74 C72 O73 N22 15.2(13)
C71 C72 O73 N22 -163.6(6)
C20 N22 O73 C72 162.1(8)
C23 N22 O73 C72 -24.4(9)
O73 C72 O74 N24 0.4(13)
C71 C72 O74 N24 179.2(5)
C23 N24 O74 C72 -26.7(11)
C25 N24 O74 C72 163.8(8)
C71 C70 C75 C76 -65.7(8)
C83 C70 C75 C76 57.1(9)
C79 C70 C75 C76 177.2(6)
C70 C75 C76 O77 -12.6(13)
C70 C75 C76 O78 168.4(7)
O78 C76 O77 N42 2.3(12)
C75 C76 O77 N42 -176.6(6)
C40 N42 O77 C76 -177.3(8)
C43 N42 O77 C76 -8.4(9)
O77 C76 O78 N44 1.1(12)
C75 C76 O78 N44 -179.9(5)
C43 N44 O78 C76 -1.4(10)
C45 N44 O78 C76 176.0(7)
C71 C70 C79 C80 172.7(6)
C75 C70 C79 C80 -69.0(8)
C83 C70 C79 C80 51.3(8)
C70 C79 C80 O81 4.2(11)
C70 C79 C80 O82 -173.8(6)
O82 C80 O81 N62 10.6(10)
C79 C80 O81 N62 -167.1(5)
C60 N62 O81 C80 167.6(7)
C63 N62 O81 C80 -20.7(8)
O81 C80 O82 N64 1.3(10)
C79 C80 O82 N64 179.3(5)
C65 N64 O82 C80 169.7(7)
C63 N64 O82 C80 -16.7(9)
C101 C102 C103 C104 157.4(15)
C106 C102 C103 C104 46.2(16)
C102 C103 C104 C105 -35.8(26)
C103 C104 C105 C106 11.6(37)
C101 C102 C106 C105 -150.8(23)
C103 C102 C106 C105 -39.0(25)
C104 C105 C106 C102 17.0(36)

loop_
_cod_related_entry_id
_cod_related_entry_database
_cod_related_entry_code
1 ChemSpider 30658555
